data_4074215
loop_
_publ_author_name
'Bravo-Zhivotovskii, Dmitry'
'Molev, Gregory'
'Kravchenko, Victoria'
'Botoshansky, Mark'
'Schmidt, Asher'
'Apeloig, Yitzhak'

_publ_section_title
;
 Novel Aggregation Motif ofgem-Dilithiosilanes:&#x00A0; Coaggregation of
 Two R2SiLi2Molecules with Two RLi Molecules
;
_journal_issue 20
_journal_name_full Organometallics
_journal_page_first 4719
_journal_paper_doi 10.1021/om060469o
_journal_volume 25
_journal_year 2006
_chemical_formula_sum 'C44 H102 Li6 Si6'
_chemical_formula_weight 841.44
_chemical_name_common Dimitry-41
_chemical_name_systematic
; 
 ? 
;
_space_group_IT_number 2
_symmetry_cell_setting triclinic
_symmetry_space_group_name_Hall '-P 1'
_symmetry_space_group_name_H-M 'P -1'
_atom_sites_solution_hydrogens geom
_atom_sites_solution_primary direct
_atom_sites_solution_secondary difmap
_audit_creation_method SHELXL-97
_cell_angle_alpha 96.00(2)
_cell_angle_beta 94.02(2)
_cell_angle_gamma 112.80(2)
_cell_formula_units_Z 2
_cell_length_a 11.267(2)
_cell_length_b 11.591(2)
_cell_length_c 24.066(4)
_cell_measurement_reflns_used 32787
_cell_measurement_temperature 210(2)
_cell_measurement_theta_max 25.3
_cell_measurement_theta_min 2.2
_cell_volume 2860.4(10)
_computing_cell_refinement 'DENZO SMN (Otwinowski & Minor 1997)'
_computing_data_collection 'Collect (Nonius, 2001)'
_computing_data_reduction 'DENZO SMN (Otwinowski & Minor 1997)'
_computing_molecular_graphics 'TEXSAN  (MSC, 1999)'
_computing_structure_refinement 'SHELXL-97 (Sheldrick, 1997)'
_computing_structure_solution 'SHELXS-97 (Sheldrick, 1990)'
_diffrn_ambient_temperature 210(2)
_diffrn_measured_fraction_theta_full 0.976
_diffrn_measured_fraction_theta_max 0.976
_diffrn_measurement_device_type 'Nonius KappaCCD'
_diffrn_measurement_method omega-scans
_diffrn_radiation_monochromator graphite
_diffrn_radiation_source 'fine-focus sealed tube'
_diffrn_radiation_type MoK\a
_diffrn_radiation_wavelength 0.71073
_diffrn_reflns_av_R_equivalents 0.0719
_diffrn_reflns_av_sigmaI/netI 0.0750
_diffrn_reflns_limit_h_max 13
_diffrn_reflns_limit_h_min -13
_diffrn_reflns_limit_k_max 13
_diffrn_reflns_limit_k_min -13
_diffrn_reflns_limit_l_max 28
_diffrn_reflns_limit_l_min -28
_diffrn_reflns_number 32742
_diffrn_reflns_theta_full 25.33
_diffrn_reflns_theta_max 25.33
_diffrn_reflns_theta_min 2.22
_exptl_absorpt_coefficient_mu 0.171
_exptl_absorpt_correction_type none
_exptl_crystal_colour 'pale yellow'
_exptl_crystal_density_diffrn 0.977
_exptl_crystal_density_method 'not measured'
_exptl_crystal_description prism
_exptl_crystal_F_000 936
_exptl_crystal_size_max 0.22
_exptl_crystal_size_mid 0.16
_exptl_crystal_size_min 0.06
_refine_diff_density_max 0.516
_refine_diff_density_min -0.251
_refine_diff_density_rms 0.065
_refine_ls_extinction_method none
_refine_ls_goodness_of_fit_ref 1.041
_refine_ls_hydrogen_treatment constr
_refine_ls_matrix_type full
_refine_ls_number_parameters 583
_refine_ls_number_reflns 10206
_refine_ls_number_restraints 0
_refine_ls_restrained_S_all 1.041
_refine_ls_R_factor_all 0.1040
_refine_ls_R_factor_gt 0.0659
_refine_ls_shift/su_max 0.001
_refine_ls_shift/su_mean 0.000
_refine_ls_structure_factor_coef Fsqd
_refine_ls_weighting_details 'calc w=1/[\s^2^(Fo^2^)+(0.0773P)^2^+1.8390P] where P=(Fo^2^+2Fc^2^)/3'
_refine_ls_weighting_scheme calc
_refine_ls_wR_factor_gt 0.1609
_refine_ls_wR_factor_ref 0.1737
_reflns_number_gt 6919
_reflns_number_total 10206
_reflns_threshold_expression >2sigma(I)
_cod_data_source_file om060469osi20060713_041504.cif
_cod_data_source_block dimitry41
_cod_depositor_comments
;
The following automatic conversions were performed:

'_symmetry_cell_setting' value 'Triclinic' changed to 'triclinic'
according to /home/saulius/struct/CIF-dictionaries/cif_core.dic
dictionary named 'cif_core.dic' version 2.4.1 from 2010-06-29.

Automatic conversion script
Id: cif_fix_values 1715 2011-07-08 13:25:40Z adriana 
;
_cod_original_cell_volume 2860.4(9)
_cod_database_code 4074215

loop_
_symmetry_equiv_pos_as_xyz
'x, y, z'
'-x, -y, -z'

loop_
_atom_site_label
_atom_site_type_symbol
_atom_site_fract_x
_atom_site_fract_y
_atom_site_fract_z
_atom_site_U_iso_or_equiv
_atom_site_adp_type
_atom_site_occupancy
_atom_site_symmetry_multiplicity
_atom_site_calc_flag
_atom_site_refinement_flags
Si1 Si 0.26470(8) 0.31891(8) 0.16375(4) 0.0295(2) Uani 1 1 d .
Si2 Si 0.19193(8) 0.45850(8) 0.12234(4) 0.0320(2) Uani 1 1 d .
Si3 Si 0.38235(9) 0.22228(9) 0.11422(4) 0.0366(2) Uani 1 1 d .
Si4 Si 0.17617(8) 0.22683(8) 0.33597(4) 0.0297(2) Uani 1 1 d .
Si5 Si 0.04162(8) 0.30918(8) 0.38081(4) 0.0312(2) Uani 1 1 d .
Si6 Si 0.26366(9) 0.10546(9) 0.38349(4) 0.0339(2) Uani 1 1 d .
Li1 Li 0.2891(6) 0.2089(6) 0.2486(3) 0.0487(16) Uani 1 1 d .
Li2 Li 0.1510(6) 0.3351(7) 0.2511(3) 0.0522(16) Uani 1 1 d .
Li3 Li 0.4508(6) 0.4906(7) 0.2386(3) 0.0553(17) Uani 1 1 d .
Li4 Li 0.3892(6) 0.4414(6) 0.3451(3) 0.0551(17) Uani 1 1 d .
Li5 Li 0.0415(6) 0.1094(6) 0.1540(3) 0.0549(17) Uani 1 1 d .
Li6 Li 0.0011(6) 0.0453(6) 0.2606(3) 0.0560(17) Uani 1 1 d .
C1 C 0.3208(4) 0.5936(3) 0.09333(17) 0.0438(9) Uani 1 1 d .
C2 C 0.4439(4) 0.6726(4) 0.1339(2) 0.0695(13) Uani 1 1 d .
H2A H 0.4740 0.6168 0.1524 0.104 Uiso 1 1 calc R
H2B H 0.4248 0.7273 0.1619 0.104 Uiso 1 1 calc R
H2C H 0.5108 0.7238 0.1130 0.104 Uiso 1 1 calc R
C3 C 0.2695(5) 0.6801(4) 0.0647(2) 0.0704(13) Uani 1 1 d .
H3A H 0.1970 0.6293 0.0365 0.106 Uiso 1 1 calc R
H3B H 0.3380 0.7387 0.0469 0.106 Uiso 1 1 calc R
H3C H 0.2411 0.7271 0.0926 0.106 Uiso 1 1 calc R
C4 C 0.1146(4) 0.5218(4) 0.18070(18) 0.0478(9) Uani 1 1 d .
C5 C 0.2087(4) 0.6081(4) 0.23106(19) 0.0610(11) Uani 1 1 d .
H5A H 0.2630 0.5675 0.2453 0.091 Uiso 1 1 calc R
H5B H 0.1600 0.6240 0.2605 0.091 Uiso 1 1 calc R
H5C H 0.2627 0.6875 0.2194 0.091 Uiso 1 1 calc R
C6 C 0.0261(5) 0.5864(5) 0.1604(2) 0.0834(16) Uani 1 1 d .
H6A H -0.0332 0.5335 0.1280 0.125 Uiso 1 1 calc R
H6B H 0.0789 0.6678 0.1500 0.125 Uiso 1 1 calc R
H6C H -0.0229 0.5985 0.1904 0.125 Uiso 1 1 calc R
C7 C 0.0558(3) 0.3853(4) 0.06077(17) 0.0450(9) Uani 1 1 d .
C8 C 0.0997(4) 0.3396(4) 0.00706(17) 0.0611(11) Uani 1 1 d .
H8A H 0.1706 0.4096 -0.0040 0.092 Uiso 1 1 calc R
H8B H 0.0278 0.3072 -0.0228 0.092 Uiso 1 1 calc R
H8C H 0.1284 0.2730 0.0140 0.092 Uiso 1 1 calc R
C9 C -0.0643(4) 0.2783(4) 0.0755(2) 0.0637(12) Uani 1 1 d .
H9A H -0.0898 0.3065 0.1103 0.096 Uiso 1 1 calc R
H9B H -0.0442 0.2054 0.0800 0.096 Uiso 1 1 calc R
H9C H -0.1349 0.2553 0.0454 0.096 Uiso 1 1 calc R
C10 C 0.4201(4) 0.1194(4) 0.16589(17) 0.0552(11) Uani 1 1 d .
C11 C 0.5350(6) 0.0820(6) 0.1544(2) 0.0970(19) Uani 1 1 d .
H11A H 0.6086 0.1559 0.1480 0.146 Uiso 1 1 calc R
H11B H 0.5096 0.0182 0.1214 0.146 Uiso 1 1 calc R
H11C H 0.5587 0.0483 0.1867 0.146 Uiso 1 1 calc R
C12 C 0.3050(5) 0.0021(4) 0.17428(19) 0.0667(12) Uani 1 1 d .
H12A H 0.2331 0.0247 0.1824 0.100 Uiso 1 1 calc R
H12B H 0.3287 -0.0345 0.2055 0.100 Uiso 1 1 calc R
H12C H 0.2797 -0.0590 0.1403 0.100 Uiso 1 1 calc R
C13 C 0.5467(4) 0.3291(5) 0.0960(2) 0.0666(13) Uani 1 1 d .
C14 C 0.6362(4) 0.4168(6) 0.1476(3) 0.110(2) Uani 1 1 d .
H14A H 0.6372 0.3677 0.1777 0.164 Uiso 1 1 calc R
H14B H 0.6045 0.4808 0.1599 0.164 Uiso 1 1 calc R
H14C H 0.7233 0.4572 0.1376 0.164 Uiso 1 1 calc R
C15 C 0.5367(6) 0.4054(5) 0.0492(3) 0.099(2) Uani 1 1 d .
H15A H 0.4923 0.3482 0.0149 0.148 Uiso 1 1 calc R
H15B H 0.6231 0.4607 0.0427 0.148 Uiso 1 1 calc R
H15C H 0.4885 0.4558 0.0602 0.148 Uiso 1 1 calc R
C16 C 0.2948(4) 0.1192(4) 0.04417(16) 0.0453(9) Uani 1 1 d .
C17 C 0.3688(5) 0.0460(5) 0.0167(2) 0.0714(13) Uani 1 1 d .
H17A H 0.4590 0.1023 0.0175 0.107 Uiso 1 1 calc R
H17B H 0.3308 0.0126 -0.0220 0.107 Uiso 1 1 calc R
H17C H 0.3632 -0.0232 0.0373 0.107 Uiso 1 1 calc R
C18 C 0.1546(4) 0.0317(4) 0.04549(19) 0.0621(11) Uani 1 1 d .
H18A H 0.1065 0.0809 0.0583 0.093 Uiso 1 1 calc R
H18B H 0.1507 -0.0287 0.0711 0.093 Uiso 1 1 calc R
H18C H 0.1170 -0.0131 0.0080 0.093 Uiso 1 1 calc R
C19 C -0.0936(3) 0.1922(3) 0.41571(16) 0.0405(8) Uani 1 1 d .
C20 C -0.1833(4) 0.0718(4) 0.37720(18) 0.0551(10) Uani 1 1 d .
H20A H -0.1317 0.0351 0.3571 0.083 Uiso 1 1 calc R
H20B H -0.2382 0.0920 0.3505 0.083 Uiso 1 1 calc R
H20C H -0.2369 0.0116 0.3996 0.083 Uiso 1 1 calc R
C21 C -0.1755(4) 0.2500(4) 0.4473(2) 0.0679(13) Uani 1 1 d .
H21A H -0.1191 0.3219 0.4744 0.102 Uiso 1 1 calc R
H21B H -0.2353 0.1871 0.4668 0.102 Uiso 1 1 calc R
H21C H -0.2240 0.2777 0.4207 0.102 Uiso 1 1 calc R
C22 C -0.0259(3) 0.3814(3) 0.32343(16) 0.0427(9) Uani 1 1 d .
C23 C -0.1172(4) 0.2870(4) 0.27428(18) 0.0582(11) Uani 1 1 d .
H23A H -0.0766 0.2329 0.2587 0.087 Uiso 1 1 calc R
H23B H -0.1352 0.3325 0.2454 0.087 Uiso 1 1 calc R
H23C H -0.1977 0.2357 0.2876 0.087 Uiso 1 1 calc R
C24 C -0.0866(5) 0.4718(5) 0.3456(2) 0.0840(16) Uani 1 1 d .
H24A H -0.0240 0.5390 0.3729 0.126 Uiso 1 1 calc R
H24B H -0.1624 0.4258 0.3633 0.126 Uiso 1 1 calc R
H24C H -0.1120 0.5077 0.3146 0.126 Uiso 1 1 calc R
C25 C 0.1267(4) 0.4498(3) 0.43947(16) 0.0425(8) Uani 1 1 d .
C26 C 0.2375(4) 0.5593(4) 0.4207(2) 0.0668(13) Uani 1 1 d .
H26A H 0.2071 0.5802 0.3859 0.100 Uiso 1 1 calc R
H26B H 0.3090 0.5346 0.4145 0.100 Uiso 1 1 calc R
H26C H 0.2664 0.6325 0.4496 0.100 Uiso 1 1 calc R
C27 C 0.1731(4) 0.4125(4) 0.49321(17) 0.0607(11) Uani 1 1 d .
H27A H 0.0994 0.3521 0.5076 0.091 Uiso 1 1 calc R
H27B H 0.2152 0.4871 0.5211 0.091 Uiso 1 1 calc R
H27C H 0.2341 0.3745 0.4850 0.091 Uiso 1 1 calc R
C28 C 0.1456(4) -0.0610(4) 0.3915(2) 0.0546(11) Uani 1 1 d .
C29 C 0.0571(5) -0.0601(5) 0.4383(2) 0.0825(16) Uani 1 1 d .
H29A H 0.1105 -0.0206 0.4740 0.124 Uiso 1 1 calc R
H29B H -0.0001 -0.1463 0.4413 0.124 Uiso 1 1 calc R
H29C H 0.0057 -0.0128 0.4288 0.124 Uiso 1 1 calc R
C30 C 0.0656(5) -0.1377(4) 0.3370(2) 0.0771(15) Uani 1 1 d .
H30A H 0.1218 -0.1310 0.3077 0.116 Uiso 1 1 calc R
H30B H 0.0009 -0.1056 0.3262 0.116 Uiso 1 1 calc R
H30C H 0.0228 -0.2256 0.3422 0.116 Uiso 1 1 calc R
C31 C 0.3517(4) 0.1795(4) 0.45718(16) 0.0463(9) Uani 1 1 d .
C32 C 0.4529(4) 0.3149(4) 0.46135(17) 0.0587(11) Uani 1 1 d .
H32A H 0.4147 0.3657 0.4434 0.088 Uiso 1 1 calc R
H32B H 0.5263 0.3146 0.4427 0.088 Uiso 1 1 calc R
H32C H 0.4817 0.3504 0.5006 0.088 Uiso 1 1 calc R
C33 C 0.4120(6) 0.1008(5) 0.4862(2) 0.0857(16) Uani 1 1 d .
H33A H 0.3494 0.0139 0.4824 0.129 Uiso 1 1 calc R
H33B H 0.4369 0.1349 0.5258 0.129 Uiso 1 1 calc R
H33C H 0.4881 0.1035 0.4689 0.129 Uiso 1 1 calc R
C34 C 0.3796(4) 0.0753(4) 0.33369(18) 0.0498(10) Uani 1 1 d .
C35 C 0.5009(4) 0.1915(4) 0.32761(18) 0.0583(11) Uani 1 1 d .
H35A H 0.4768 0.2617 0.3222 0.087 Uiso 1 1 calc R
H35B H 0.5407 0.1723 0.2954 0.087 Uiso 1 1 calc R
H35C H 0.5620 0.2141 0.3614 0.087 Uiso 1 1 calc R
C36 C 0.4200(5) -0.0330(5) 0.3438(3) 0.0879(17) Uani 1 1 d .
H36A H 0.3434 -0.1089 0.3451 0.132 Uiso 1 1 calc R
H36B H 0.4757 -0.0107 0.3792 0.132 Uiso 1 1 calc R
H36C H 0.4666 -0.0483 0.3134 0.132 Uiso 1 1 calc R
C37 C 0.5507(3) 0.5880(3) 0.31889(15) 0.0403(8) Uani 1 1 d .
C38 C 0.5306(5) 0.7089(4) 0.3220(3) 0.0878(17) Uani 1 1 d .
H38A H 0.5049 0.7211 0.2845 0.132 Uiso 1 1 calc R
H38B H 0.6108 0.7791 0.3378 0.132 Uiso 1 1 calc R
H38C H 0.4632 0.7047 0.3456 0.132 Uiso 1 1 calc R
C39 C 0.6040(5) 0.5772(5) 0.3767(2) 0.0790(15) Uani 1 1 d .
H39A H 0.6240 0.5028 0.3745 0.118 Uiso 1 1 calc R
H39B H 0.5400 0.5700 0.4025 0.118 Uiso 1 1 calc R
H39C H 0.6823 0.6519 0.3900 0.118 Uiso 1 1 calc R
C40 C 0.6608(4) 0.6026(5) 0.2824(2) 0.0787(15) Uani 1 1 d .
H40A H 0.6770 0.5260 0.2792 0.118 Uiso 1 1 calc R
H40B H 0.7388 0.6737 0.2996 0.118 Uiso 1 1 calc R
H40C H 0.6360 0.6172 0.2452 0.118 Uiso 1 1 calc R
C41 C -0.1074(3) -0.0456(3) 0.18116(15) 0.0417(8) Uani 1 1 d .
C42 C -0.1705(5) -0.0370(5) 0.1249(2) 0.0837(17) Uani 1 1 d .
H42A H -0.1987 0.0323 0.1291 0.125 Uiso 1 1 calc R
H42B H -0.2448 -0.1155 0.1119 0.125 Uiso 1 1 calc R
H42C H -0.1084 -0.0222 0.0977 0.125 Uiso 1 1 calc R
C43 C -0.0780(5) -0.1623(5) 0.1739(3) 0.0901(17) Uani 1 1 d .
H43A H -0.0321 -0.1674 0.2085 0.135 Uiso 1 1 calc R
H43B H -0.0245 -0.1578 0.1436 0.135 Uiso 1 1 calc R
H43C H -0.1585 -0.2367 0.1648 0.135 Uiso 1 1 calc R
C44 C -0.2137(4) -0.0702(4) 0.2204(2) 0.0709(13) Uani 1 1 d .
H44A H -0.2398 0.0005 0.2240 0.106 Uiso 1 1 calc R
H44B H -0.1804 -0.0796 0.2572 0.106 Uiso 1 1 calc R
H44C H -0.2879 -0.1470 0.2049 0.106 Uiso 1 1 calc R
H1 H 0.345(4) 0.549(4) 0.0639(18) 0.054(11) Uiso 1 1 d .
H4 H 0.063(4) 0.443(4) 0.1957(17) 0.056(11) Uiso 1 1 d .
H7 H 0.027(3) 0.449(3) 0.0566(16) 0.045(10) Uiso 1 1 d .
H10 H 0.447(3) 0.174(3) 0.2038(17) 0.043(10) Uiso 1 1 d .
H13 H 0.586(4) 0.264(4) 0.0855(19) 0.069(13) Uiso 1 1 d .
H16 H 0.297(3) 0.184(3) 0.0225(16) 0.046(10) Uiso 1 1 d .
H19 H -0.037(4) 0.173(4) 0.4409(17) 0.054(11) Uiso 1 1 d .
H22 H 0.061(3) 0.441(3) 0.3056(14) 0.039(9) Uiso 1 1 d .
H25 H 0.060(3) 0.477(3) 0.4466(13) 0.026(8) Uiso 1 1 d .
H28 H 0.200(4) -0.100(3) 0.4016(16) 0.048(11) Uiso 1 1 d .
H31 H 0.286(3) 0.180(3) 0.4761(14) 0.030(9) Uiso 1 1 d .
H34 H 0.320(3) 0.044(3) 0.2956(16) 0.045(10) Uiso 1 1 d .

loop_
_atom_site_aniso_label
_atom_site_aniso_U_11
_atom_site_aniso_U_22
_atom_site_aniso_U_33
_atom_site_aniso_U_23
_atom_site_aniso_U_13
_atom_site_aniso_U_12
Si1 0.0318(4) 0.0310(5) 0.0235(5) 0.0037(4) 0.0035(4) 0.0103(4)
Si2 0.0309(4) 0.0294(5) 0.0330(5) 0.0049(4) 0.0020(4) 0.0092(4)
Si3 0.0362(5) 0.0446(6) 0.0310(5) 0.0015(4) 0.0028(4) 0.0193(4)
Si4 0.0286(4) 0.0356(5) 0.0239(5) 0.0056(4) 0.0023(4) 0.0114(4)
Si5 0.0300(4) 0.0324(5) 0.0305(5) 0.0035(4) 0.0016(4) 0.0123(4)
Si6 0.0352(5) 0.0369(5) 0.0315(5) 0.0053(4) 0.0015(4) 0.0169(4)
Li1 0.060(4) 0.057(4) 0.046(4) 0.016(3) 0.016(3) 0.039(3)
Li2 0.059(4) 0.068(4) 0.045(4) 0.014(3) 0.012(3) 0.040(4)
Li3 0.050(4) 0.058(4) 0.039(4) 0.003(3) -0.002(3) 0.003(3)
Li4 0.048(3) 0.048(4) 0.046(4) 0.002(3) 0.001(3) -0.003(3)
Li5 0.046(3) 0.045(4) 0.047(4) 0.001(3) -0.010(3) -0.006(3)
Li6 0.048(3) 0.047(4) 0.046(4) 0.000(3) -0.006(3) -0.006(3)
C1 0.046(2) 0.038(2) 0.044(2) 0.0108(17) 0.0081(18) 0.0109(17)
C2 0.052(2) 0.059(3) 0.068(3) 0.014(2) 0.002(2) -0.011(2)
C3 0.077(3) 0.047(2) 0.086(4) 0.033(3) 0.013(3) 0.018(2)
C4 0.047(2) 0.044(2) 0.058(3) 0.0056(19) 0.0137(19) 0.0230(18)
C5 0.071(3) 0.052(2) 0.058(3) -0.007(2) 0.016(2) 0.025(2)
C6 0.090(4) 0.101(4) 0.093(4) 0.014(3) 0.024(3) 0.071(3)
C7 0.0412(19) 0.040(2) 0.053(2) 0.0090(18) -0.0059(17) 0.0159(17)
C8 0.070(3) 0.062(3) 0.045(2) -0.003(2) -0.012(2) 0.025(2)
C9 0.044(2) 0.059(3) 0.069(3) 0.010(2) -0.015(2) 0.003(2)
C10 0.071(3) 0.077(3) 0.035(2) 0.003(2) -0.006(2) 0.052(3)
C11 0.112(4) 0.140(5) 0.086(4) 0.013(4) -0.001(3) 0.104(4)
C12 0.106(4) 0.057(3) 0.051(3) 0.013(2) 0.007(3) 0.046(3)
C13 0.046(2) 0.069(3) 0.080(3) 0.000(3) 0.027(2) 0.018(2)
C14 0.043(3) 0.106(4) 0.141(6) -0.033(4) 0.017(3) 0.000(3)
C15 0.108(4) 0.090(4) 0.112(5) 0.040(4) 0.074(4) 0.038(3)
C16 0.057(2) 0.056(2) 0.031(2) -0.0011(18) 0.0046(17) 0.033(2)
C17 0.086(3) 0.089(3) 0.051(3) -0.015(2) 0.002(2) 0.055(3)
C18 0.060(3) 0.066(3) 0.048(3) -0.010(2) -0.009(2) 0.019(2)
C19 0.0383(18) 0.044(2) 0.040(2) 0.0073(17) 0.0107(17) 0.0161(17)
C20 0.050(2) 0.046(2) 0.056(3) 0.005(2) 0.014(2) 0.0036(18)
C21 0.059(3) 0.059(3) 0.085(3) 0.007(2) 0.039(3) 0.018(2)
C22 0.0413(19) 0.044(2) 0.047(2) 0.0114(18) 0.0010(17) 0.0217(17)
C23 0.047(2) 0.066(3) 0.058(3) 0.017(2) -0.009(2) 0.019(2)
C24 0.107(4) 0.093(4) 0.085(4) 0.017(3) 0.001(3) 0.076(4)
C25 0.0412(19) 0.043(2) 0.043(2) -0.0065(17) 0.0048(17) 0.0190(17)
C26 0.056(2) 0.048(2) 0.069(3) -0.016(2) 0.008(2) -0.002(2)
C27 0.071(3) 0.068(3) 0.042(2) -0.015(2) -0.014(2) 0.036(2)
C28 0.053(2) 0.043(2) 0.073(3) 0.022(2) 0.004(2) 0.0216(19)
C29 0.074(3) 0.081(3) 0.105(4) 0.059(3) 0.034(3) 0.030(3)
C30 0.066(3) 0.040(2) 0.108(4) 0.008(3) -0.012(3) 0.007(2)
C31 0.052(2) 0.062(3) 0.032(2) 0.0081(18) -0.0001(18) 0.031(2)
C32 0.054(2) 0.070(3) 0.041(2) -0.009(2) -0.0094(19) 0.019(2)
C33 0.117(4) 0.092(4) 0.061(3) 0.015(3) -0.023(3) 0.060(3)
C34 0.047(2) 0.063(3) 0.046(2) 0.000(2) 0.0031(19) 0.032(2)
C35 0.042(2) 0.087(3) 0.050(2) 0.009(2) 0.0100(19) 0.030(2)
C36 0.095(4) 0.098(4) 0.108(5) 0.022(3) 0.032(3) 0.073(3)
C37 0.0367(18) 0.0338(18) 0.036(2) 0.0016(15) -0.0067(15) 0.0015(15)
C38 0.068(3) 0.046(3) 0.134(5) 0.000(3) -0.018(3) 0.014(2)
C39 0.066(3) 0.082(3) 0.051(3) 0.009(3) -0.014(2) -0.008(3)
C40 0.052(3) 0.094(4) 0.067(3) 0.001(3) 0.003(2) 0.008(3)
C41 0.0383(18) 0.0351(19) 0.040(2) 0.0048(16) -0.0036(16) 0.0031(15)
C42 0.062(3) 0.079(3) 0.071(3) 0.025(3) -0.017(3) -0.012(2)
C43 0.086(4) 0.053(3) 0.127(5) -0.001(3) -0.004(3) 0.029(3)
C44 0.045(2) 0.069(3) 0.069(3) 0.004(2) 0.002(2) -0.006(2)

loop_
_atom_type_symbol
_atom_type_description
_atom_type_scat_dispersion_real
_atom_type_scat_dispersion_imag
_atom_type_scat_source
C C 0.0033 0.0016 'International Tables Vol C Tables 4.2.6.8 and 6.1.1.4'
H H 0.0000 0.0000 'International Tables Vol C Tables 4.2.6.8 and 6.1.1.4'
Si Si 0.0817 0.0704 'International Tables Vol C Tables 4.2.6.8 and 6.1.1.4'
Li Li -0.0003 0.0001 'International Tables Vol C Tables 4.2.6.8 and 6.1.1.4'

loop_
_geom_angle_atom_site_label_1
_geom_angle_atom_site_label_2
_geom_angle_atom_site_label_3
_geom_angle
Si3 Si1 Si2 120.29(5)
Si3 Si1 Li2 147.76(15)
Si2 Si1 Li2 91.74(14)
Si3 Si1 Li1 89.55(13)
Si2 Si1 Li1 150.12(14)
Li2 Si1 Li1 58.65(19)
Si3 Si1 Li3 101.45(16)
Si2 Si1 Li3 97.57(16)
Li2 Si1 Li3 75.7(2)
Li1 Si1 Li3 72.8(2)
Si3 Si1 Li5 96.27(17)
Si2 Si1 Li5 101.14(16)
Li2 Si1 Li5 72.1(2)
Li1 Si1 Li5 75.1(2)
Li3 Si1 Li5 142.9(2)
C1 Si2 C7 103.53(17)
C1 Si2 C4 111.36(18)
C7 Si2 C4 104.38(18)
C1 Si2 Si1 115.94(12)
C7 Si2 Si1 116.64(13)
C4 Si2 Si1 104.54(13)
C13 Si3 C16 104.1(2)
C13 Si3 C10 104.9(2)
C16 Si3 C10 109.91(19)
C13 Si3 Si1 117.44(16)
C16 Si3 Si1 115.69(12)
C10 Si3 Si1 104.34(13)
Si5 Si4 Si6 119.37(5)
Si5 Si4 Li2 88.74(14)
Si6 Si4 Li2 151.86(14)
Si5 Si4 Li1 147.51(14)
Si6 Si4 Li1 93.10(13)
Li2 Si4 Li1 58.77(19)
Si5 Si4 Li6 100.19(17)
Si6 Si4 Li6 99.78(17)
Li2 Si4 Li6 74.5(2)
Li1 Si4 Li6 73.1(2)
Si5 Si4 Li4 98.36(17)
Si6 Si4 Li4 99.10(17)
Li2 Si4 Li4 73.5(2)
Li1 Si4 Li4 73.7(2)
Li6 Si4 Li4 142.4(2)
C19 Si5 C25 103.63(16)
C19 Si5 C22 112.26(17)
C25 Si5 C22 103.40(17)
C19 Si5 Si4 115.84(12)
C25 Si5 Si4 116.07(12)
C22 Si5 Si4 105.14(12)
C31 Si6 C28 105.21(19)
C31 Si6 C34 111.20(18)
C28 Si6 C34 103.45(19)
C31 Si6 Si4 116.07(13)
C28 Si6 Si4 116.28(14)
C34 Si6 Si4 103.98(13)
Li2 Li1 Si4 60.5(2)
Li2 Li1 Si1 60.6(2)
Si4 Li1 Si1 121.1(2)
Li2 Li1 Li3 68.6(3)
Si4 Li1 Li3 102.2(2)
Si1 Li1 Li3 54.97(17)
Li2 Li1 Li6 67.4(3)
Si4 Li1 Li6 54.92(18)
Si1 Li1 Li6 101.7(2)
Li3 Li1 Li6 136.1(3)
Li2 Li1 Li4 66.2(3)
Si4 Li1 Li4 54.81(17)
Si1 Li1 Li4 100.1(2)
Li3 Li1 Li4 52.4(2)
Li6 Li1 Li4 107.8(2)
Li2 Li1 Li5 64.2(3)
Si4 Li1 Li5 99.1(2)
Si1 Li1 Li5 54.43(17)
Li3 Li1 Li5 107.3(2)
Li6 Li1 Li5 51.8(2)
Li4 Li1 Li5 130.4(3)
Li2 Li1 H10 143.8(9)
Si4 Li1 H10 152.6(10)
Si1 Li1 H10 84.5(9)
Li3 Li1 H10 84.1(9)
Li6 Li1 H10 134.6(10)
Li4 Li1 H10 115.4(10)
Li5 Li1 H10 104.4(10)
Li1 Li2 Si4 60.7(2)
Li1 Li2 Si1 60.8(2)
Si4 Li2 Si1 121.5(2)
Li1 Li2 Li5 69.0(3)
Si4 Li2 Li5 102.2(3)
Si1 Li2 Li5 56.12(18)
Li1 Li2 Li4 66.6(3)
Si4 Li2 Li4 54.98(18)
Si1 Li2 Li4 100.5(2)
Li5 Li2 Li4 135.6(3)
Li1 Li2 Li6 65.3(3)
Si4 Li2 Li6 54.21(18)
Si1 Li2 Li6 100.5(3)
Li5 Li2 Li6 52.3(2)
Li4 Li2 Li6 106.8(3)
Li1 Li2 Li3 64.4(2)
Si4 Li2 Li3 99.6(2)
Si1 Li2 Li3 53.56(17)
Li5 Li2 Li3 107.6(3)
Li4 Li2 Li3 51.6(2)
Li6 Li2 Li3 129.8(3)
Li1 Li2 H4 142.5(10)
Si4 Li2 H4 156.2(10)
Si1 Li2 H4 82.0(10)
Li5 Li2 H4 87.5(10)
Li4 Li2 H4 129.7(10)
Li6 Li2 H4 122.3(10)
Li3 Li2 H4 98.0(10)
Li1 Li2 H22 146.3(9)
Si4 Li2 H22 87.5(9)
Si1 Li2 H22 148.8(9)
Li5 Li2 H22 134.0(9)
Li4 Li2 H22 86.7(9)
Li6 Li2 H22 106.5(9)
Li3 Li2 H22 115.0(9)
H4 Li2 H22 70.5(13)
C37 Li3 Si1 158.2(3)
C37 Li3 Li4 49.9(2)
Si1 Li3 Li4 108.3(3)
C37 Li3 Li1 109.4(3)
Si1 Li3 Li1 52.22(17)
Li4 Li3 Li1 64.5(2)
C37 Li3 Li2 109.1(3)
Si1 Li3 Li2 50.78(17)
Li4 Li3 Li2 62.9(2)
Li1 Li3 Li2 46.91(18)
C37 Li4 Si4 158.1(3)
C37 Li4 Li3 49.5(2)
Si4 Li4 Li3 108.9(3)
C37 Li4 Li2 111.1(3)
Si4 Li4 Li2 51.51(17)
Li3 Li4 Li2 65.5(2)
C37 Li4 Li1 107.6(3)
Si4 Li4 Li1 51.47(16)
Li3 Li4 Li1 63.1(2)
Li2 Li4 Li1 47.19(19)
C41 Li5 Si1 157.0(3)
C41 Li5 Li6 49.4(2)
Si1 Li5 Li6 107.7(3)
C41 Li5 Li2 109.5(3)
Si1 Li5 Li2 51.79(16)
Li6 Li5 Li2 64.9(2)
C41 Li5 Li1 107.7(3)
Si1 Li5 Li1 50.50(15)
Li6 Li5 Li1 62.1(2)
Li2 Li5 Li1 46.82(18)
C41 Li6 Si4 158.2(3)
C41 Li6 Li5 49.5(2)
Si4 Li6 Li5 109.1(2)
C41 Li6 Li1 111.5(3)
Si4 Li6 Li1 52.01(16)
Li5 Li6 Li1 66.1(2)
C41 Li6 Li2 107.6(3)
Si4 Li6 Li2 51.27(17)
Li5 Li6 Li2 62.8(2)
Li1 Li6 Li2 47.24(18)
C3 C1 C2 110.4(3)
C3 C1 Si2 114.7(3)
C2 C1 Si2 116.0(3)
C3 C1 H1 105(2)
C2 C1 H1 107(2)
Si2 C1 H1 102(2)
C5 C4 C6 108.4(4)
C5 C4 Si2 115.7(3)
C6 C4 Si2 115.1(3)
C5 C4 H4 105(2)
C6 C4 H4 111(2)
Si2 C4 H4 102(2)
C8 C7 C9 109.7(4)
C8 C7 Si2 113.5(3)
C9 C7 Si2 113.2(3)
C8 C7 H7 113(2)
C9 C7 H7 103(2)
Si2 C7 H7 103(2)
C12 C10 C11 108.7(4)
C12 C10 Si3 115.2(3)
C11 C10 Si3 115.8(3)
C12 C10 H10 105(2)
C11 C10 H10 106(2)
Si3 C10 H10 106(2)
C15 C13 C14 110.5(5)
C15 C13 Si3 112.9(4)
C14 C13 Si3 112.7(3)
C15 C13 H13 114(2)
C14 C13 H13 105(3)
Si3 C13 H13 101(2)
C18 C16 C17 110.4(4)
C18 C16 Si3 115.2(3)
C17 C16 Si3 113.8(3)
C18 C16 H16 109(2)
C17 C16 H16 109(2)
Si3 C16 H16 99(2)
C20 C19 C21 109.3(3)
C20 C19 Si5 115.3(3)
C21 C19 Si5 114.8(3)
C20 C19 H19 110(2)
C21 C19 H19 112(2)
Si5 C19 H19 95(2)
C24 C22 C23 109.3(3)
C24 C22 Si5 115.1(3)
C23 C22 Si5 115.8(3)
C24 C22 H22 105.0(17)
C23 C22 H22 106.4(18)
Si5 C22 H22 104.2(17)
C27 C25 C26 110.5(3)
C27 C25 Si5 113.3(3)
C26 C25 Si5 113.3(3)
C27 C25 H25 109.1(19)
C26 C25 H25 108.1(18)
Si5 C25 H25 102.0(19)
C30 C28 C29 110.9(4)
C30 C28 Si6 113.9(3)
C29 C28 Si6 112.3(3)
C30 C28 H28 106(2)
C29 C28 H28 110(2)
Si6 C28 H28 103(2)
C33 C31 C32 109.1(4)
C33 C31 Si6 115.0(3)
C32 C31 Si6 114.8(3)
C33 C31 H31 107(2)
C32 C31 H31 109(2)
Si6 C31 H31 101(2)
C36 C34 C35 108.7(3)
C36 C34 Si6 116.3(3)
C35 C34 Si6 115.6(3)
C36 C34 H34 105(2)
C35 C34 H34 109.3(19)
Si6 C34 H34 101.1(19)
C38 C37 C39 108.8(4)
C38 C37 C40 106.7(4)
C39 C37 C40 104.9(4)
C38 C37 Li3 102.6(4)
C39 C37 Li3 146.4(4)
C40 C37 Li3 76.6(3)
C38 C37 Li4 110.9(4)
C39 C37 Li4 77.3(3)
C40 C37 Li4 139.3(4)
Li3 C37 Li4 80.6(3)
C43 C41 C42 107.4(4)
C43 C41 C44 107.0(4)
C42 C41 C44 105.1(3)
C43 C41 Li6 100.6(4)
C42 C41 Li6 149.3(4)
C44 C41 Li6 77.6(3)
C43 C41 Li5 110.7(4)
C42 C41 Li5 77.7(3)
C44 C41 Li5 139.4(4)
Li6 C41 Li5 81.1(3)

loop_
_geom_bond_atom_site_label_1
_geom_bond_atom_site_label_2
_geom_bond_distance
Si1 Si3 2.3507(13)
Si1 Si2 2.3524(13)
Si1 Li2 2.565(6)
Si1 Li1 2.570(6)
Si1 Li3 2.663(7)
Si1 Li5 2.710(6)
Si2 C1 1.913(4)
Si2 C7 1.918(4)
Si2 C4 1.929(4)
Si3 C13 1.899(4)
Si3 C16 1.917(4)
Si3 C10 1.944(4)
Si4 Si5 2.3471(13)
Si4 Si6 2.3477(13)
Si4 Li2 2.560(6)
Si4 Li1 2.564(6)
Si4 Li6 2.663(6)
Si4 Li4 2.679(6)
Si5 C19 1.919(3)
Si5 C25 1.920(4)
Si5 C22 1.943(4)
Si6 C31 1.908(4)
Si6 C28 1.912(4)
Si6 C34 1.937(4)
Li1 Li2 2.515(8)
Li1 Li3 3.107(9)
Li1 Li6 3.113(9)
Li1 Li4 3.146(10)
Li1 Li5 3.219(9)
Li1 H10 2.28(4)
Li2 Li5 3.106(10)
Li2 Li4 3.137(10)
Li2 Li6 3.163(10)
Li2 Li3 3.207(9)
Li2 H4 2.33(4)
Li2 H22 2.25(3)
Li3 C37 2.127(7)
Li3 Li4 2.761(9)
Li4 C37 2.142(7)
Li5 C41 2.129(7)
Li5 Li6 2.765(10)
Li6 C41 2.125(8)
C1 C3 1.534(5)
C1 C2 1.534(6)
C1 H1 0.95(4)
C4 C5 1.529(6)
C4 C6 1.543(6)
C4 H4 0.99(4)
C7 C8 1.532(6)
C7 C9 1.534(5)
C7 H7 0.93(4)
C10 C12 1.516(6)
C10 C11 1.549(6)
C10 H10 1.01(4)
C13 C15 1.526(8)
C13 C14 1.535(7)
C13 H13 1.03(4)
C16 C18 1.515(6)
C16 C17 1.536(5)
C16 H16 0.95(4)
C19 C20 1.528(5)
C19 C21 1.533(5)
C19 H19 0.95(4)
C22 C24 1.529(6)
C22 C23 1.530(6)
C22 H22 1.10(3)
C25 C27 1.526(6)
C25 C26 1.531(5)
C25 H25 0.94(3)
C27 H27C 0.9700
C28 C30 1.515(7)
C28 C29 1.558(6)
C28 H28 0.93(4)
C31 C33 1.526(6)
C31 C32 1.529(6)
C31 H31 0.90(3)
C34 C36 1.528(6)
C34 C35 1.532(6)
C34 H34 1.04(4)
C37 C38 1.498(6)
C37 C39 1.512(6)
C37 C40 1.537(6)
C41 C43 1.509(6)
C41 C42 1.515(6)
C41 C44 1.536(6)

loop_
_geom_torsion_atom_site_label_1
_geom_torsion_atom_site_label_2
_geom_torsion_atom_site_label_3
_geom_torsion_atom_site_label_4
_geom_torsion
Si3 Si1 Si2 C1 -52.58(16)
Li2 Si1 Si2 C1 131.2(2)
Li1 Si1 Si2 C1 123.9(4)
Li3 Si1 Si2 C1 55.5(2)
Li5 Si1 Si2 C1 -156.7(2)
Si3 Si1 Si2 C7 69.76(15)
Li2 Si1 Si2 C7 -106.4(2)
Li1 Si1 Si2 C7 -113.7(4)
Li3 Si1 Si2 C7 177.8(2)
Li5 Si1 Si2 C7 -34.4(2)
Si3 Si1 Si2 C4 -175.59(13)
Li2 Si1 Si2 C4 8.2(2)
Li1 Si1 Si2 C4 0.9(4)
Li3 Si1 Si2 C4 -67.55(19)
Li5 Si1 Si2 C4 80.3(2)
Si2 Si1 Si3 C13 64.0(2)
Li2 Si1 Si3 C13 -123.1(4)
Li1 Si1 Si3 C13 -114.3(2)
Li3 Si1 Si3 C13 -41.9(2)
Li5 Si1 Si3 C13 170.8(2)
Si2 Si1 Si3 C16 -59.60(16)
Li2 Si1 Si3 C16 113.3(3)
Li1 Si1 Si3 C16 122.1(2)
Li3 Si1 Si3 C16 -165.5(2)
Li5 Si1 Si3 C16 47.2(2)
Si2 Si1 Si3 C10 179.54(15)
Li2 Si1 Si3 C10 -7.6(4)
Li1 Si1 Si3 C10 1.3(2)
Li3 Si1 Si3 C10 73.6(2)
Li5 Si1 Si3 C10 -73.7(2)
Si6 Si4 Si5 C19 -47.97(15)
Li2 Si4 Si5 C19 133.5(2)
Li1 Si4 Si5 C19 133.9(3)
Li6 Si4 Si5 C19 59.4(2)
Li4 Si4 Si5 C19 -153.4(2)
Si6 Si4 Si5 C25 73.92(15)
Li2 Si4 Si5 C25 -104.6(2)
Li1 Si4 Si5 C25 -104.2(3)
Li6 Si4 Si5 C25 -178.7(2)
Li4 Si4 Si5 C25 -31.5(2)
Si6 Si4 Si5 C22 -172.52(12)
Li2 Si4 Si5 C22 8.9(2)
Li1 Si4 Si5 C22 9.3(3)
Li6 Si4 Si5 C22 -65.11(19)
Li4 Si4 Si5 C22 82.0(2)
Si5 Si4 Si6 C31 -51.75(16)
Li2 Si4 Si6 C31 125.2(4)
Li1 Si4 Si6 C31 127.3(2)
Li6 Si4 Si6 C31 -159.4(2)
Li4 Si4 Si6 C31 53.3(2)
Si5 Si4 Si6 C28 72.81(18)
Li2 Si4 Si6 C28 -110.2(4)
Li1 Si4 Si6 C28 -108.2(2)
Li6 Si4 Si6 C28 -34.8(2)
Li4 Si4 Si6 C28 177.8(2)
Si5 Si4 Si6 C34 -174.21(14)
Li2 Si4 Si6 C34 2.7(4)
Li1 Si4 Si6 C34 4.8(2)
Li6 Si4 Si6 C34 78.1(2)
Li4 Si4 Si6 C34 -69.2(2)
Si5 Si4 Li1 Li2 -0.5(4)
Si6 Si4 Li1 Li2 -178.9(2)
Li6 Si4 Li1 Li2 81.8(3)
Li4 Si4 Li1 Li2 -80.3(3)
Si5 Si4 Li1 Si1 -0.1(5)
Si6 Si4 Li1 Si1 -178.5(3)
Li2 Si4 Li1 Si1 0.4(3)
Li6 Si4 Li1 Si1 82.2(3)
Li4 Si4 Li1 Si1 -79.9(3)
Si5 Si4 Li1 Li3 56.2(4)
Si6 Si4 Li1 Li3 -122.2(2)
Li2 Si4 Li1 Li3 56.6(3)
Li6 Si4 Li1 Li3 138.5(3)
Li4 Si4 Li1 Li3 -23.7(2)
Si5 Si4 Li1 Li6 -82.3(3)
Si6 Si4 Li1 Li6 99.28(18)
Li2 Si4 Li1 Li6 -81.8(3)
Li4 Si4 Li1 Li6 -162.1(2)
Si5 Si4 Li1 Li4 79.8(3)
Si6 Si4 Li1 Li4 -98.58(17)
Li2 Si4 Li1 Li4 80.3(3)
Li6 Si4 Li1 Li4 162.1(2)
Si5 Si4 Li1 Li5 -53.9(4)
Si6 Si4 Li1 Li5 127.76(18)
Li2 Si4 Li1 Li5 -53.4(2)
Li6 Si4 Li1 Li5 28.5(2)
Li4 Si4 Li1 Li5 -133.7(3)
Si3 Si1 Li1 Li2 -174.5(2)
Si2 Si1 Li1 Li2 8.6(4)
Li3 Si1 Li1 Li2 83.4(3)
Li5 Si1 Li1 Li2 -77.9(3)
Si3 Si1 Li1 Si4 -174.9(3)
Si2 Si1 Li1 Si4 8.2(6)
Li2 Si1 Li1 Si4 -0.4(3)
Li3 Si1 Li1 Si4 83.0(3)
Li5 Si1 Li1 Si4 -78.2(3)
Si3 Si1 Li1 Li3 102.14(17)
Si2 Si1 Li1 Li3 -74.8(3)
Li2 Si1 Li1 Li3 -83.4(3)
Li5 Si1 Li1 Li3 -161.3(2)
Si3 Si1 Li1 Li6 -119.0(2)
Si2 Si1 Li1 Li6 64.0(4)
Li2 Si1 Li1 Li6 55.5(3)
Li3 Si1 Li1 Li6 138.9(3)
Li5 Si1 Li1 Li6 -22.4(2)
Si3 Si1 Li1 Li4 130.34(19)
Si2 Si1 Li1 Li4 -46.6(4)
Li2 Si1 Li1 Li4 -55.2(3)
Li3 Si1 Li1 Li4 28.2(2)
Li5 Si1 Li1 Li4 -133.1(3)
Si3 Si1 Li1 Li5 -96.61(17)
Si2 Si1 Li1 Li5 86.4(3)
Li2 Si1 Li1 Li5 77.9(3)
Li3 Si1 Li1 Li5 161.3(2)
Si1 Li1 Li2 Si4 -179.6(3)
Li3 Li1 Li2 Si4 -118.8(2)
Li6 Li1 Li2 Si4 61.31(18)
Li4 Li1 Li2 Si4 -61.69(17)
Li5 Li1 Li2 Si4 118.4(2)
Si4 Li1 Li2 Si1 179.6(3)
Li3 Li1 Li2 Si1 60.86(17)
Li6 Li1 Li2 Si1 -119.1(2)
Li4 Li1 Li2 Si1 117.9(2)
Li5 Li1 Li2 Si1 -62.01(18)
Si4 Li1 Li2 Li5 -118.4(2)
Si1 Li1 Li2 Li5 62.01(18)
Li3 Li1 Li2 Li5 122.9(2)
Li6 Li1 Li2 Li5 -57.1(2)
Li4 Li1 Li2 Li5 179.9(2)
Si4 Li1 Li2 Li4 61.69(18)
Si1 Li1 Li2 Li4 -117.9(2)
Li3 Li1 Li2 Li4 -57.1(2)
Li6 Li1 Li2 Li4 123.0(2)
Li5 Li1 Li2 Li4 -179.9(2)
Si4 Li1 Li2 Li6 -61.31(18)
Si1 Li1 Li2 Li6 119.1(2)
Li3 Li1 Li2 Li6 179.9(3)
Li4 Li1 Li2 Li6 -123.0(2)
Li5 Li1 Li2 Li6 57.1(2)
Si4 Li1 Li2 Li3 118.8(2)
Si1 Li1 Li2 Li3 -60.86(17)
Li6 Li1 Li2 Li3 -179.9(3)
Li4 Li1 Li2 Li3 57.1(2)
Li5 Li1 Li2 Li3 -122.9(2)
Si5 Si4 Li2 Li1 179.7(2)
Si6 Si4 Li2 Li1 2.4(5)
Li6 Si4 Li2 Li1 -79.3(3)
Li4 Si4 Li2 Li1 80.6(3)
Si5 Si4 Li2 Si1 179.4(3)
Si6 Si4 Li2 Si1 2.0(6)
Li1 Si4 Li2 Si1 -0.4(3)
Li6 Si4 Li2 Si1 -79.7(3)
Li4 Si4 Li2 Si1 80.3(3)
Si5 Si4 Li2 Li5 -123.1(2)
Si6 Si4 Li2 Li5 59.6(4)
Li1 Si4 Li2 Li5 57.2(3)
Li6 Si4 Li2 Li5 -22.2(2)
Li4 Si4 Li2 Li5 137.8(3)
Si5 Si4 Li2 Li4 99.10(18)
Si6 Si4 Li2 Li4 -78.2(4)
Li1 Si4 Li2 Li4 -80.6(3)
Li6 Si4 Li2 Li4 -160.0(2)
Si5 Si4 Li2 Li6 -100.94(17)
Si6 Si4 Li2 Li6 81.7(4)
Li1 Si4 Li2 Li6 79.3(3)
Li4 Si4 Li2 Li6 160.0(2)
Si5 Si4 Li2 Li3 126.4(2)
Si6 Si4 Li2 Li3 -50.9(5)
Li1 Si4 Li2 Li3 -53.3(3)
Li6 Si4 Li2 Li3 -132.7(3)
Li4 Si4 Li2 Li3 27.3(2)
Si3 Si1 Li2 Li1 10.4(4)
Si2 Si1 Li2 Li1 -175.8(2)
Li3 Si1 Li2 Li1 -78.4(3)
Li5 Si1 Li2 Li1 83.1(3)
Si3 Si1 Li2 Si4 10.8(6)
Si2 Si1 Li2 Si4 -175.4(3)
Li1 Si1 Li2 Si4 0.4(3)
Li3 Si1 Li2 Si4 -78.0(3)
Li5 Si1 Li2 Si4 83.5(3)
Si3 Si1 Li2 Li5 -72.7(3)
Si2 Si1 Li2 Li5 101.14(17)
Li1 Si1 Li2 Li5 -83.1(3)
Li3 Si1 Li2 Li5 -161.5(2)
Si3 Si1 Li2 Li4 66.0(4)
Si2 Si1 Li2 Li4 -120.2(2)
Li1 Si1 Li2 Li4 55.5(3)
Li3 Si1 Li2 Li4 -22.8(2)
Li5 Si1 Li2 Li4 138.7(3)
Si3 Si1 Li2 Li6 -43.5(4)
Si2 Si1 Li2 Li6 130.4(2)
Li1 Si1 Li2 Li6 -53.9(3)
Li3 Si1 Li2 Li6 -132.3(3)
Li5 Si1 Li2 Li6 29.2(2)
Si3 Si1 Li2 Li3 88.8(3)
Si2 Si1 Li2 Li3 -97.37(17)
Li1 Si1 Li2 Li3 78.4(3)
Li5 Si1 Li2 Li3 161.5(2)
Si3 Si1 Li3 C37 -122.0(10)
Si2 Si1 Li3 C37 114.9(10)
Li2 Si1 Li3 C37 25.0(10)
Li1 Si1 Li3 C37 -36.1(10)
Li5 Si1 Li3 C37 -5.1(12)
Si3 Si1 Li3 Li4 -119.9(3)
Si2 Si1 Li3 Li4 117.0(3)
Li2 Si1 Li3 Li4 27.2(3)
Li1 Si1 Li3 Li4 -33.9(3)
Li5 Si1 Li3 Li4 -2.9(5)
Si3 Si1 Li3 Li1 -85.92(15)
Si2 Si1 Li3 Li1 150.98(14)
Li2 Si1 Li3 Li1 61.1(2)
Li5 Si1 Li3 Li1 31.0(4)
Si3 Si1 Li3 Li2 -147.04(15)
Si2 Si1 Li3 Li2 89.87(16)
Li1 Si1 Li3 Li2 -61.1(2)
Li5 Si1 Li3 Li2 -30.1(4)
Li2 Li1 Li3 C37 98.3(4)
Si4 Li1 Li3 C37 47.0(4)
Si1 Li1 Li3 C37 166.6(4)
Li6 Li1 Li3 C37 98.4(5)
Li4 Li1 Li3 C37 22.6(3)
Li5 Li1 Li3 C37 150.7(3)
Li2 Li1 Li3 Si1 -68.3(2)
Si4 Li1 Li3 Si1 -119.6(2)
Li6 Li1 Li3 Si1 -68.2(4)
Li4 Li1 Li3 Si1 -144.0(3)
Li5 Li1 Li3 Si1 -15.9(2)
Li2 Li1 Li3 Li4 75.8(3)
Si4 Li1 Li3 Li4 24.4(2)
Si1 Li1 Li3 Li4 144.0(3)
Li6 Li1 Li3 Li4 75.9(4)
Li5 Li1 Li3 Li4 128.2(3)
Si4 Li1 Li3 Li2 -51.3(2)
Si1 Li1 Li3 Li2 68.3(2)
Li6 Li1 Li3 Li2 0.1(4)
Li4 Li1 Li3 Li2 -75.8(3)
Li5 Li1 Li3 Li2 52.4(3)
Li1 Li2 Li3 C37 -99.1(4)
Si4 Li2 Li3 C37 -48.3(4)
Si1 Li2 Li3 C37 -170.5(4)
Li5 Li2 Li3 C37 -154.4(3)
Li4 Li2 Li3 C37 -19.6(3)
Li6 Li2 Li3 C37 -99.2(4)
Li1 Li2 Li3 Si1 71.4(2)
Si4 Li2 Li3 Si1 122.2(3)
Li5 Li2 Li3 Si1 16.1(2)
Li4 Li2 Li3 Si1 150.9(3)
Li6 Li2 Li3 Si1 71.3(3)
Li1 Li2 Li3 Li4 -79.5(3)
Si4 Li2 Li3 Li4 -28.7(3)
Si1 Li2 Li3 Li4 -150.9(3)
Li5 Li2 Li3 Li4 -134.8(3)
Li6 Li2 Li3 Li4 -79.6(4)
Si4 Li2 Li3 Li1 50.8(2)
Si1 Li2 Li3 Li1 -71.4(2)
Li5 Li2 Li3 Li1 -55.3(3)
Li4 Li2 Li3 Li1 79.5(3)
Li6 Li2 Li3 Li1 -0.1(3)
Si5 Si4 Li4 C37 -128.2(10)
Si6 Si4 Li4 C37 110.1(10)
Li2 Si4 Li4 C37 -42.0(10)
Li1 Si4 Li4 C37 19.5(10)
Li6 Si4 Li4 C37 -9.2(12)
Si5 Si4 Li4 Li3 -119.9(3)
Si6 Si4 Li4 Li3 118.4(3)
Li2 Si4 Li4 Li3 -33.7(3)
Li1 Si4 Li4 Li3 27.8(3)
Li6 Si4 Li4 Li3 -1.0(5)
Si5 Si4 Li4 Li2 -86.18(16)
Si6 Si4 Li4 Li2 152.12(16)
Li1 Si4 Li4 Li2 61.5(2)
Li6 Si4 Li4 Li2 32.8(4)
Si5 Si4 Li4 Li1 -147.70(15)
Si6 Si4 Li4 Li1 90.59(15)
Li2 Si4 Li4 Li1 -61.5(2)
Li6 Si4 Li4 Li1 -28.8(4)
Si1 Li3 Li4 C37 -178.9(4)
Li1 Li3 Li4 C37 151.8(3)
Li2 Li3 Li4 C37 -155.5(3)
C37 Li3 Li4 Si4 -175.9(4)
Si1 Li3 Li4 Si4 5.1(4)
Li1 Li3 Li4 Si4 -24.2(2)
Li2 Li3 Li4 Si4 28.5(2)
C37 Li3 Li4 Li2 155.5(3)
Si1 Li3 Li4 Li2 -23.4(2)
Li1 Li3 Li4 Li2 -52.7(2)
C37 Li3 Li4 Li1 -151.8(3)
Si1 Li3 Li4 Li1 29.3(2)
Li2 Li3 Li4 Li1 52.7(2)
Li1 Li2 Li4 C37 94.9(4)
Si4 Li2 Li4 C37 164.5(4)
Si1 Li2 Li4 C37 43.2(4)
Li5 Li2 Li4 C37 94.8(5)
Li6 Li2 Li4 C37 147.6(3)
Li3 Li2 Li4 C37 19.7(3)
Li1 Li2 Li4 Si4 -69.6(2)
Si1 Li2 Li4 Si4 -121.3(3)
Li5 Li2 Li4 Si4 -69.7(4)
Li6 Li2 Li4 Si4 -16.9(2)
Li3 Li2 Li4 Si4 -144.7(3)
Li1 Li2 Li4 Li3 75.1(3)
Si4 Li2 Li4 Li3 144.7(3)
Si1 Li2 Li4 Li3 23.5(3)
Li5 Li2 Li4 Li3 75.0(4)
Li6 Li2 Li4 Li3 127.9(3)
Si4 Li2 Li4 Li1 69.6(2)
Si1 Li2 Li4 Li1 -51.6(2)
Li5 Li2 Li4 Li1 -0.1(3)
Li6 Li2 Li4 Li1 52.7(3)
Li3 Li2 Li4 Li1 -75.1(3)
Li2 Li1 Li4 C37 -102.8(3)
Si4 Li1 Li4 C37 -172.5(4)
Si1 Li1 Li4 C37 -51.4(3)
Li3 Li1 Li4 C37 -22.1(3)
Li6 Li1 Li4 C37 -157.2(3)
Li5 Li1 Li4 C37 -102.7(4)
Li2 Li1 Li4 Si4 69.7(2)
Si1 Li1 Li4 Si4 121.1(2)
Li3 Li1 Li4 Si4 150.3(3)
Li6 Li1 Li4 Si4 15.3(2)
Li5 Li1 Li4 Si4 69.8(3)
Li2 Li1 Li4 Li3 -80.6(3)
Si4 Li1 Li4 Li3 -150.3(3)
Si1 Li1 Li4 Li3 -29.2(2)
Li6 Li1 Li4 Li3 -135.0(3)
Li5 Li1 Li4 Li3 -80.6(4)
Si4 Li1 Li4 Li2 -69.7(2)
Si1 Li1 Li4 Li2 51.4(2)
Li3 Li1 Li4 Li2 80.6(3)
Li6 Li1 Li4 Li2 -54.4(3)
Li5 Li1 Li4 Li2 0.1(3)
Si3 Si1 Li5 C41 109.3(9)
Si2 Si1 Li5 C41 -128.1(9)
Li2 Si1 Li5 C41 -39.9(9)
Li1 Si1 Li5 C41 21.4(9)
Li3 Si1 Li5 C41 -9.2(12)
Si3 Si1 Li5 Li6 114.0(3)
Si2 Si1 Li5 Li6 -123.4(3)
Li2 Si1 Li5 Li6 -35.2(3)
Li1 Si1 Li5 Li6 26.1(3)
Li3 Si1 Li5 Li6 -4.5(5)
Si3 Si1 Li5 Li2 149.18(16)
Si2 Si1 Li5 Li2 -88.22(16)
Li1 Si1 Li5 Li2 61.3(2)
Li3 Si1 Li5 Li2 30.7(4)
Si3 Si1 Li5 Li1 87.85(15)
Si2 Si1 Li5 Li1 -149.55(14)
Li2 Si1 Li5 Li1 -61.3(2)
Li3 Si1 Li5 Li1 -30.6(4)
Li1 Li2 Li5 C41 96.4(3)
Si4 Li2 Li5 C41 44.6(4)
Si1 Li2 Li5 C41 164.5(4)
Li4 Li2 Li5 C41 96.4(4)
Li6 Li2 Li5 C41 21.9(3)
Li3 Li2 Li5 C41 149.0(3)
Li1 Li2 Li5 Si1 -68.2(2)
Si4 Li2 Li5 Si1 -119.9(2)
Li4 Li2 Li5 Si1 -68.1(4)
Li6 Li2 Li5 Si1 -142.6(3)
Li3 Li2 Li5 Si1 -15.5(2)
Li1 Li2 Li5 Li6 74.5(3)
Si4 Li2 Li5 Li6 22.7(2)
Si1 Li2 Li5 Li6 142.6(3)
Li4 Li2 Li5 Li6 74.5(4)
Li3 Li2 Li5 Li6 127.1(3)
Si4 Li2 Li5 Li1 -51.7(2)
Si1 Li2 Li5 Li1 68.2(2)
Li4 Li2 Li5 Li1 0.1(3)
Li6 Li2 Li5 Li1 -74.5(3)
Li3 Li2 Li5 Li1 52.6(2)
Li2 Li1 Li5 C41 -100.4(4)
Si4 Li1 Li5 C41 -49.5(3)
Si1 Li1 Li5 C41 -171.4(4)
Li3 Li1 Li5 C41 -155.4(3)
Li6 Li1 Li5 C41 -19.7(3)
Li4 Li1 Li5 C41 -100.4(4)
Li2 Li1 Li5 Si1 71.0(2)
Si4 Li1 Li5 Si1 121.9(2)
Li3 Li1 Li5 Si1 16.0(2)
Li6 Li1 Li5 Si1 151.7(3)
Li4 Li1 Li5 Si1 70.9(3)
Li2 Li1 Li5 Li6 -80.7(3)
Si4 Li1 Li5 Li6 -29.8(2)
Si1 Li1 Li5 Li6 -151.7(3)
Li3 Li1 Li5 Li6 -135.7(3)
Li4 Li1 Li5 Li6 -80.7(4)
Si4 Li1 Li5 Li2 50.9(2)
Si1 Li1 Li5 Li2 -71.0(2)
Li3 Li1 Li5 Li2 -55.0(3)
Li6 Li1 Li5 Li2 80.7(3)
Li4 Li1 Li5 Li2 -0.1(3)
Si5 Si4 Li6 C41 101.6(10)
Si6 Si4 Li6 C41 -136.0(10)
Li2 Si4 Li6 C41 15.8(10)
Li1 Si4 Li6 C41 -45.7(10)
Li4 Si4 Li6 C41 -16.8(12)
Si5 Si4 Li6 Li5 111.8(3)
Si6 Si4 Li6 Li5 -125.7(3)
Li2 Si4 Li6 Li5 26.0(3)
Li1 Si4 Li6 Li5 -35.4(3)
Li4 Si4 Li6 Li5 -6.6(5)
Si5 Si4 Li6 Li1 147.26(14)
Si6 Si4 Li6 Li1 -90.29(15)
Li2 Si4 Li6 Li1 61.4(2)
Li4 Si4 Li6 Li1 28.9(4)
Si5 Si4 Li6 Li2 85.81(15)
Si6 Si4 Li6 Li2 -151.73(15)
Li1 Si4 Li6 Li2 -61.4(2)
Li4 Si4 Li6 Li2 -32.6(4)
Si1 Li5 Li6 C41 -177.6(4)
Li2 Li5 Li6 C41 152.4(3)
Li1 Li5 Li6 C41 -155.0(3)
C41 Li5 Li6 Si4 -175.0(4)
Si1 Li5 Li6 Si4 7.4(4)
Li2 Li5 Li6 Si4 -22.6(2)
Li1 Li5 Li6 Si4 30.0(2)
C41 Li5 Li6 Li1 155.0(3)
Si1 Li5 Li6 Li1 -22.6(2)
Li2 Li5 Li6 Li1 -52.61(19)
C41 Li5 Li6 Li2 -152.4(3)
Si1 Li5 Li6 Li2 30.0(2)
Li1 Li5 Li6 Li2 52.61(19)
Li2 Li1 Li6 C41 94.4(4)
Si4 Li1 Li6 C41 163.4(4)
Si1 Li1 Li6 C41 43.4(4)
Li3 Li1 Li6 C41 94.3(5)
Li4 Li1 Li6 C41 148.1(3)
Li5 Li1 Li6 C41 20.2(3)
Li2 Li1 Li6 Si4 -69.0(2)
Si1 Li1 Li6 Si4 -120.0(2)
Li3 Li1 Li6 Si4 -69.1(4)
Li4 Li1 Li6 Si4 -15.3(2)
Li5 Li1 Li6 Si4 -143.2(3)
Li2 Li1 Li6 Li5 74.2(3)
Si4 Li1 Li6 Li5 143.2(3)
Si1 Li1 Li6 Li5 23.2(3)
Li3 Li1 Li6 Li5 74.1(4)
Li4 Li1 Li6 Li5 127.9(3)
Si4 Li1 Li6 Li2 69.0(2)
Si1 Li1 Li6 Li2 -51.0(2)
Li3 Li1 Li6 Li2 -0.1(4)
Li4 Li1 Li6 Li2 53.7(3)
Li5 Li1 Li6 Li2 -74.2(3)
Li1 Li2 Li6 C41 -103.4(4)
Si4 Li2 Li6 C41 -173.9(4)
Si1 Li2 Li6 C41 -52.5(3)
Li5 Li2 Li6 C41 -21.7(3)
Li4 Li2 Li6 C41 -156.9(3)
Li3 Li2 Li6 C41 -103.3(4)
Li1 Li2 Li6 Si4 70.6(2)
Si1 Li2 Li6 Si4 121.4(2)
Li5 Li2 Li6 Si4 152.2(3)
Li4 Li2 Li6 Si4 17.0(2)
Li3 Li2 Li6 Si4 70.6(3)
Li1 Li2 Li6 Li5 -81.7(3)
Si4 Li2 Li6 Li5 -152.2(3)
Si1 Li2 Li6 Li5 -30.8(2)
Li4 Li2 Li6 Li5 -135.2(3)
Li3 Li2 Li6 Li5 -81.6(4)
Si4 Li2 Li6 Li1 -70.6(2)
Si1 Li2 Li6 Li1 50.9(2)
Li5 Li2 Li6 Li1 81.7(3)
Li4 Li2 Li6 Li1 -53.5(3)
Li3 Li2 Li6 Li1 0.1(3)
C7 Si2 C1 C3 48.8(4)
C4 Si2 C1 C3 -62.8(4)
Si1 Si2 C1 C3 177.9(3)
C7 Si2 C1 C2 179.4(3)
C4 Si2 C1 C2 67.8(4)
Si1 Si2 C1 C2 -51.5(4)
C1 Si2 C4 C5 -57.5(3)
C7 Si2 C4 C5 -168.6(3)
Si1 Si2 C4 C5 68.4(3)
C1 Si2 C4 C6 70.2(4)
C7 Si2 C4 C6 -40.9(4)
Si1 Si2 C4 C6 -163.9(3)
C1 Si2 C7 C8 57.8(3)
C4 Si2 C7 C8 174.5(3)
Si1 Si2 C7 C8 -70.8(3)
C1 Si2 C7 C9 -176.3(3)
C4 Si2 C7 C9 -59.6(3)
Si1 Si2 C7 C9 55.1(3)
C13 Si3 C10 C12 -163.6(3)
C16 Si3 C10 C12 -52.3(3)
Si1 Si3 C10 C12 72.3(3)
C13 Si3 C10 C11 -35.2(4)
C16 Si3 C10 C11 76.1(4)
Si1 Si3 C10 C11 -159.2(4)
C16 Si3 C13 C15 56.6(4)
C10 Si3 C13 C15 172.0(4)
Si1 Si3 C13 C15 -72.7(4)
C16 Si3 C13 C14 -177.4(4)
C10 Si3 C13 C14 -61.9(4)
Si1 Si3 C13 C14 53.3(5)
C13 Si3 C16 C18 -174.7(3)
C10 Si3 C16 C18 73.4(3)
Si1 Si3 C16 C18 -44.4(3)
C13 Si3 C16 C17 56.3(4)
C10 Si3 C16 C17 -55.5(4)
Si1 Si3 C16 C17 -173.3(3)
C25 Si5 C19 C20 177.0(3)
C22 Si5 C19 C20 66.1(3)
Si4 Si5 C19 C20 -54.7(3)
C25 Si5 C19 C21 48.7(3)
C22 Si5 C19 C21 -62.2(4)
Si4 Si5 C19 C21 177.0(3)
C19 Si5 C22 C24 69.0(4)
C25 Si5 C22 C24 -42.1(4)
Si4 Si5 C22 C24 -164.2(3)
C19 Si5 C22 C23 -60.2(3)
C25 Si5 C22 C23 -171.2(3)
Si4 Si5 C22 C23 66.6(3)
C19 Si5 C25 C27 55.1(3)
C22 Si5 C25 C27 172.4(3)
Si4 Si5 C25 C27 -73.1(3)
C19 Si5 C25 C26 -178.0(3)
C22 Si5 C25 C26 -60.7(3)
Si4 Si5 C25 C26 53.8(3)
C31 Si6 C28 C30 -179.5(3)
C34 Si6 C28 C30 -62.7(4)
Si4 Si6 C28 C30 50.6(4)
C31 Si6 C28 C29 53.4(3)
C34 Si6 C28 C29 170.2(3)
Si4 Si6 C28 C29 -76.6(3)
C28 Si6 C31 C33 52.1(4)
C34 Si6 C31 C33 -59.2(4)
Si4 Si6 C31 C33 -177.8(3)
C28 Si6 C31 C32 179.9(3)
C34 Si6 C31 C32 68.6(3)
Si4 Si6 C31 C32 -50.0(3)
C31 Si6 C34 C36 72.3(4)
C28 Si6 C34 C36 -40.1(4)
Si4 Si6 C34 C36 -162.1(3)
C31 Si6 C34 C35 -56.9(3)
C28 Si6 C34 C35 -169.4(3)
Si4 Si6 C34 C35 68.7(3)
Si1 Li3 C37 C38 -106.8(10)
Li4 Li3 C37 C38 -109.5(4)
Li1 Li3 C37 C38 -136.4(3)
Li2 Li3 C37 C38 -86.5(4)
Si1 Li3 C37 C39 52.0(14)
Li4 Li3 C37 C39 49.3(6)
Li1 Li3 C37 C39 22.4(7)
Li2 Li3 C37 C39 72.2(7)
Si1 Li3 C37 C40 148.8(10)
Li4 Li3 C37 C40 146.1(4)
Li1 Li3 C37 C40 119.2(4)
Li2 Li3 C37 C40 169.0(4)
Si1 Li3 C37 Li4 2.7(10)
Li1 Li3 C37 Li4 -26.9(3)
Li2 Li3 C37 Li4 23.0(3)
Si4 Li4 C37 C38 110.3(10)
Li3 Li4 C37 C38 99.9(4)
Li2 Li4 C37 C38 76.1(4)
Li1 Li4 C37 C38 126.2(4)
Si4 Li4 C37 C39 -144.2(10)
Li3 Li4 C37 C39 -154.6(4)
Li2 Li4 C37 C39 -178.4(4)
Li1 Li4 C37 C39 -128.3(4)
Si4 Li4 C37 C40 -46.1(12)
Li3 Li4 C37 C40 -56.4(5)
Li2 Li4 C37 C40 -80.2(6)
Li1 Li4 C37 C40 -30.2(6)
Si4 Li4 C37 Li3 10.3(10)
Li2 Li4 C37 Li3 -23.8(3)
Li1 Li4 C37 Li3 26.2(3)
Si4 Li6 C41 C43 122.3(10)
Li5 Li6 C41 C43 109.5(4)
Li1 Li6 C41 C43 85.0(4)
Li2 Li6 C41 C43 135.1(3)
Si4 Li6 C41 C42 -33.7(15)
Li5 Li6 C41 C42 -46.5(7)
Li1 Li6 C41 C42 -71.1(8)
Li2 Li6 C41 C42 -20.9(8)
Si4 Li6 C41 C44 -132.5(10)
Li5 Li6 C41 C44 -145.2(4)
Li1 Li6 C41 C44 -169.8(4)
Li2 Li6 C41 C44 -119.6(3)
Si4 Li6 C41 Li5 12.8(10)
Li1 Li6 C41 Li5 -24.6(3)
Li2 Li6 C41 Li5 25.6(3)
Si1 Li5 C41 C43 -92.1(10)
Li6 Li5 C41 C43 -98.1(4)
Li2 Li5 C41 C43 -124.5(4)
Li1 Li5 C41 C43 -74.9(4)
Si1 Li5 C41 C42 163.7(10)
Li6 Li5 C41 C42 157.7(4)
Li2 Li5 C41 C42 131.3(4)
Li1 Li5 C41 C42 -179.1(4)
Si1 Li5 C41 C44 64.8(11)
Li6 Li5 C41 C44 58.9(5)
Li2 Li5 C41 C44 32.5(6)
Li1 Li5 C41 C44 82.0(5)
Si1 Li5 C41 Li6 5.9(9)
Li2 Li5 C41 Li6 -26.4(3)
Li1 Li5 C41 Li6 23.1(3)
